data_7129344
loop_
_publ_author_name
'Liu, Tao'
'Yue, Yongkang'
'Zhai, Yunze'
'Guo, Zilong'
'Zhao, Wenjing'
'Yang, Xufeng'
'Chen, Dongdong'
'Yin, Caixia'

_publ_section_title
;
 Host--guest type multiple site fluorescent probe for GSH detection in
 living organisms
;
_journal_name_full 'Chemical Communications'
_journal_paper_doi 10.1039/D1CC05494E
_journal_year 2021
_chemical_formula_moiety 'C16 H16 Cl N O3'
_chemical_formula_sum 'C16 H16 Cl N O3'
_chemical_formula_weight 305.75
_space_group_crystal_system monoclinic
_space_group_IT_number 14
_space_group_name_Hall '-P 2yn'
_space_group_name_H-M_alt 'P 1 21/n 1'
_atom_sites_solution_hydrogens geom
_atom_sites_solution_primary dual
_audit_creation_date 2020-12-11
_audit_creation_method
;
Olex2 1.3
(compiled 2020.11.12 svn.r5f609507 for OlexSys, GUI svn.r6226)
;
_audit_update_record
;
2021-09-27 deposited with the CCDC.	2021-11-29 downloaded from the CCDC.
;
_cell_angle_alpha 90
_cell_angle_beta 91.8980(10)
_cell_angle_gamma 90
_cell_formula_units_Z 8
_cell_length_a 11.5427(2)
_cell_length_b 16.8415(3)
_cell_length_c 14.7424(3)
_cell_measurement_reflns_used 9916
_cell_measurement_temperature 150.0
_cell_measurement_theta_max 26.36
_cell_measurement_theta_min 2.42
_cell_volume 2864.30(9)
_computing_cell_refinement 'SAINT v8.37A (Bruker, 2015)'
_computing_data_reduction 'SAINT v8.37A (Bruker, 2015)'
_computing_molecular_graphics 'Olex2 1.3 (Dolomanov et al., 2009)'
_computing_publication_material 'Olex2 1.3 (Dolomanov et al., 2009)'
_computing_structure_refinement 'SHELXL 2018/3 (Sheldrick, 2015)'
_computing_structure_solution 'SHELXT 2018/2 (Sheldrick, 2018)'
_diffrn_ambient_temperature 150.0
_diffrn_measured_fraction_theta_full 0.999
_diffrn_measured_fraction_theta_max 0.999
_diffrn_measurement_device_type 'Bruker APEX-II CCD'
_diffrn_measurement_method '\f and \w scans'
_diffrn_radiation_type MoK\a
_diffrn_radiation_wavelength 0.71073
_diffrn_reflns_av_R_equivalents 0.0433
_diffrn_reflns_av_unetI/netI 0.0206
_diffrn_reflns_Laue_measured_fraction_full 0.999
_diffrn_reflns_Laue_measured_fraction_max 0.999
_diffrn_reflns_limit_h_max 14
_diffrn_reflns_limit_h_min -14
_diffrn_reflns_limit_k_max 21
_diffrn_reflns_limit_k_min -21
_diffrn_reflns_limit_l_max 18
_diffrn_reflns_limit_l_min -18
_diffrn_reflns_number 50905
_diffrn_reflns_point_group_measured_fraction_full 0.999
_diffrn_reflns_point_group_measured_fraction_max 0.999
_diffrn_reflns_theta_full 25.242
_diffrn_reflns_theta_max 26.375
_diffrn_reflns_theta_min 2.140
_diffrn_source_current 30.0
_diffrn_source_power 1.5
_diffrn_source_voltage 50.0
_diffrn_standards_number 0
_exptl_absorpt_coefficient_mu 0.276
_exptl_absorpt_correction_T_max 0.0276
_exptl_absorpt_correction_T_min 0.0114
_exptl_absorpt_correction_type multi-scan
_exptl_absorpt_process_details
;
SADABS-2016/2 (Bruker,2016/2) was used for absorption correction.
wR2(int) was 0.0637 before and 0.0594 after correction.
The Ratio of minimum to maximum transmission is 0.4130.
The \l/2 correction factor is Not present.
;
_exptl_crystal_colour orange
_exptl_crystal_colour_primary orange
_exptl_crystal_density_diffrn 1.418
_exptl_crystal_description block
_exptl_crystal_F_000 1280
_exptl_crystal_size_max 0.2
_exptl_crystal_size_mid 0.13
_exptl_crystal_size_min 0.12
_refine_diff_density_max 0.197
_refine_diff_density_min -0.219
_refine_diff_density_rms 0.035
_refine_ls_extinction_method none
_refine_ls_goodness_of_fit_ref 1.032
_refine_ls_hydrogen_treatment constr
_refine_ls_matrix_type full
_refine_ls_number_parameters 383
_refine_ls_number_reflns 5856
_refine_ls_number_restraints 0
_refine_ls_restrained_S_all 1.032
_refine_ls_R_factor_all 0.0430
_refine_ls_R_factor_gt 0.0330
_refine_ls_shift/su_max 0.001
_refine_ls_shift/su_mean 0.000
_refine_ls_structure_factor_coef Fsqd
_refine_ls_weighting_details 'w=1/[\s^2^(Fo^2^)+(0.0424P)^2^+0.7829P] where P=(Fo^2^+2Fc^2^)/3'
_refine_ls_weighting_scheme calc
_refine_ls_wR_factor_gt 0.0830
_refine_ls_wR_factor_ref 0.0896
_reflns_Friedel_coverage 0.000
_reflns_number_gt 4848
_reflns_number_total 5856
_reflns_threshold_expression 'I > 2\s(I)'
_cod_data_source_file d1cc05494e2.cif
_cod_data_source_block 2
_cod_database_code 7129344
_shelx_shelxl_version_number 2018/3
_shelx_space_group_comment
;
The symmetry employed for this shelxl refinement is uniquely defined
by the following loop, which should always be used as a source of
symmetry information in preference to the above space-group names.
They are only intended as comments.
;
_shelx_estimated_absorpt_t_max 0.968
_shelx_estimated_absorpt_t_min 0.947
_olex2_refinement_description
;
1. Fixed Uiso
 At 1.2 times of:
  All C(H) groups, All C(H,H) groups
 At 1.5 times of:
  All C(H,H,H) groups
2.a Secondary CH2 refined with riding coordinates:
 C00W(H00A,H00B), C00Y(H00C,H00D), C010(H01A,H01B), C011(H01C,H01D)
2.b Aromatic/amide H refined with riding coordinates:
 C00H(H00H), C00J(H00J), C00M(H00M), C00N(H00N), C00P(H00P), C00S(H00S),
 C00T(H00T), C00U(H00U), C00V(H00V), C00X(H00X), C00Z(H00Z), C012(H012)
2.c Idealised Me refined as rotating group:
 C013(H01K,H01L,H01M), C014(H01E,H01F,H01G), C015(H01N,H01O,H01P), C016(H01H,
 H01I,H01J)
;
_olex2_submission_special_instructions 'No special instructions were received'

loop_
_space_group_symop_operation_xyz
'x, y, z'
'-x+1/2, y+1/2, -z+1/2'
'-x, -y, -z'
'x-1/2, -y-1/2, z-1/2'

loop_
_atom_site_label
_atom_site_type_symbol
_atom_site_fract_x
_atom_site_fract_y
_atom_site_fract_z
_atom_site_U_iso_or_equiv
_atom_site_adp_type
_atom_site_occupancy
_atom_site_site_symmetry_order
_atom_site_calc_flag
_atom_site_refinement_flags_posn
_atom_site_refinement_flags_adp
_atom_site_refinement_flags_occupancy
_atom_site_disorder_assembly
_atom_site_disorder_group
Cl01 Cl 0.29992(3) 0.78877(2) 0.23732(3) 0.04260(11) Uani 1 1 d . . . . .
Cl02 Cl 0.73265(4) 0.55602(2) 0.97285(3) 0.04741(12) Uani 1 1 d . . . . .
O003 O 0.94710(9) 0.35471(6) 0.87194(7) 0.0384(2) Uani 1 1 d . . . . .
O004 O 0.46522(9) 0.59511(6) 0.07803(7) 0.0393(2) Uani 1 1 d . . . . .
O005 O 0.54125(10) 0.54008(7) 0.20061(8) 0.0471(3) Uani 1 1 d . . . . .
O006 O 1.01533(10) 0.32604(7) 1.00853(8) 0.0472(3) Uani 1 1 d . . . . .
O007 O 0.56916(11) 0.58415(7) 0.52982(8) 0.0501(3) Uani 1 1 d . . . . .
N008 N 0.30260(11) 0.69309(8) -0.20072(9) 0.0379(3) Uani 1 1 d . . . . .
O009 O 0.96613(12) 0.40418(9) 1.32194(8) 0.0585(3) Uani 1 1 d . . . . .
N00A N 0.83778(11) 0.40662(8) 0.56476(9) 0.0384(3) Uani 1 1 d . . . . .
C00B C 0.31727(13) 0.69829(9) -0.10921(11) 0.0362(3) Uani 1 1 d . . . . .
C00C C 0.81673(12) 0.46402(9) 0.84158(10) 0.0342(3) Uani 1 1 d . . . . .
C00D C 0.43016(12) 0.65649(9) 0.22466(11) 0.0361(3) Uani 1 1 d . . . . .
C00E C 0.83101(13) 0.42456(9) 0.65405(10) 0.0351(3) Uani 1 1 d . . . . .
C00F C 0.34379(12) 0.71111(9) 0.08305(10) 0.0352(3) Uani 1 1 d . . . . .
C00G C 0.88413(12) 0.40060(9) 0.81114(10) 0.0346(3) Uani 1 1 d . . . . .
C00H C 0.76228(13) 0.48967(9) 0.68372(11) 0.0368(3) Uani 1 1 d . . . . .
H00H H 0.720712 0.520992 0.640044 0.044 Uiso 1 1 calc R U . . .
C00I C 0.88377(13) 0.43531(9) 0.99833(10) 0.0368(3) Uani 1 1 d . . . . .
C00J C 0.89136(13) 0.38006(9) 0.72145(10) 0.0361(3) Uani 1 1 d . . . . .
H00J H 0.937055 0.335820 0.704737 0.043 Uiso 1 1 calc R U . . .
C00K C 0.39721(12) 0.65094(9) 0.03373(11) 0.0355(3) Uani 1 1 d . . . . .
C00L C 0.48241(13) 0.59369(9) 0.17112(11) 0.0386(3) Uani 1 1 d . . . . .
C00M C 0.38630(13) 0.64337(9) -0.05897(11) 0.0371(3) Uani 1 1 d . . . . .
H00M H 0.424810 0.601591 -0.089051 0.045 Uiso 1 1 calc R U . . .
C00N C 0.88551(13) 0.45185(10) 1.09469(11) 0.0404(3) Uani 1 1 d . . . . .
H00N H 0.840102 0.495921 1.112350 0.049 Uiso 1 1 calc R U . . .
C00O C 0.36398(12) 0.71247(9) 0.17854(11) 0.0361(3) Uani 1 1 d . . . . .
C00P C 0.75539(13) 0.50758(9) 0.77355(10) 0.0359(3) Uani 1 1 d . . . . .
H00P H 0.707880 0.550659 0.790981 0.043 Uiso 1 1 calc R U . . .
C00Q C 0.81847(13) 0.47899(9) 0.93605(11) 0.0364(3) Uani 1 1 d . . . . .
C00R C 0.95294(13) 0.36952(9) 0.96420(10) 0.0378(3) Uani 1 1 d . . . . .
C00S C 0.44866(13) 0.65822(9) 0.32249(11) 0.0387(3) Uani 1 1 d . . . . .
H00S H 0.414788 0.702140 0.352152 0.046 Uiso 1 1 calc R U . . .
C00T C 0.50633(13) 0.60724(10) 0.37742(11) 0.0403(3) Uani 1 1 d . . . . .
H00T H 0.541425 0.561137 0.353340 0.048 Uiso 1 1 calc R U . . .
C00U C 0.27498(13) 0.76544(9) 0.03217(11) 0.0389(3) Uani 1 1 d . . . . .
H00U H 0.236695 0.807032 0.062767 0.047 Uiso 1 1 calc R U . . .
C00V C 0.51439(14) 0.62351(10) 0.47429(11) 0.0411(4) Uani 1 1 d . . . . .
H00V H 0.473678 0.668388 0.495801 0.049 Uiso 1 1 calc R U . . .
C00W C 0.77514(14) 0.45290(9) 0.49453(11) 0.0407(3) Uani 1 1 d . . . . .
H00A H 0.698491 0.468254 0.517117 0.049 Uiso 1 1 calc R U . . .
H00B H 0.761862 0.419205 0.440149 0.049 Uiso 1 1 calc R U . . .
C00X C 0.26219(13) 0.75969(9) -0.05942(11) 0.0391(3) Uani 1 1 d . . . . .
H00X H 0.215348 0.797503 -0.091332 0.047 Uiso 1 1 calc R U . . .
C00Y C 0.90625(14) 0.33987(9) 0.53186(11) 0.0397(3) Uani 1 1 d . . . . .
H00C H 0.975002 0.332139 0.572855 0.048 Uiso 1 1 calc R U . . .
H00D H 0.933998 0.352627 0.470728 0.048 Uiso 1 1 calc R U . . .
C00Z C 0.94223(14) 0.41370(10) 1.16258(11) 0.0431(4) Uani 1 1 d . . . . .
H00Z H 0.991751 0.370359 1.149769 0.052 Uiso 1 1 calc R U . . .
C010 C 0.36781(14) 0.63490(10) -0.25268(11) 0.0417(4) Uani 1 1 d . . . . .
H01A H 0.329744 0.628778 -0.313442 0.050 Uiso 1 1 calc R U . . .
H01B H 0.364542 0.582857 -0.221639 0.050 Uiso 1 1 calc R U . . .
C011 C 0.22574(13) 0.74756(10) -0.25227(11) 0.0412(4) Uani 1 1 d . . . . .
H01C H 0.158467 0.760508 -0.215029 0.049 Uiso 1 1 calc R U . . .
H01D H 0.195988 0.720096 -0.307657 0.049 Uiso 1 1 calc R U . . .
C012 C 0.92777(15) 0.43872(11) 1.25512(12) 0.0476(4) Uani 1 1 d . . . . .
H012 H 0.884824 0.485952 1.264559 0.057 Uiso 1 1 calc R U . . .
C013 C 0.84007(16) 0.52724(10) 0.46773(12) 0.0484(4) Uani 1 1 d . . . . .
H01K H 0.793862 0.556615 0.421982 0.073 Uiso 1 1 calc R U . . .
H01L H 0.914522 0.512295 0.442581 0.073 Uiso 1 1 calc R U . . .
H01M H 0.853745 0.560787 0.521336 0.073 Uiso 1 1 calc R U . . .
C014 C 0.49389(15) 0.65716(11) -0.26429(12) 0.0479(4) Uani 1 1 d . . . . .
H01E H 0.498110 0.707417 -0.297517 0.072 Uiso 1 1 calc R U . . .
H01F H 0.532412 0.615357 -0.298363 0.072 Uiso 1 1 calc R U . . .
H01G H 0.532556 0.663067 -0.204481 0.072 Uiso 1 1 calc R U . . .
C015 C 0.83660(15) 0.26335(10) 0.52712(12) 0.0474(4) Uani 1 1 d . . . . .
H01N H 0.766998 0.271305 0.488297 0.071 Uiso 1 1 calc R U . . .
H01O H 0.813898 0.248366 0.588256 0.071 Uiso 1 1 calc R U . . .
H01P H 0.883961 0.221034 0.501739 0.071 Uiso 1 1 calc R U . . .
C016 C 0.28371(16) 0.82431(11) -0.27978(14) 0.0541(4) Uani 1 1 d . . . . .
H01H H 0.345541 0.812540 -0.321732 0.081 Uiso 1 1 calc R U . . .
H01I H 0.316799 0.850768 -0.225675 0.081 Uiso 1 1 calc R U . . .
H01J H 0.226255 0.859204 -0.309697 0.081 Uiso 1 1 calc R U . . .

loop_
_atom_site_aniso_label
_atom_site_aniso_U_11
_atom_site_aniso_U_22
_atom_site_aniso_U_33
_atom_site_aniso_U_23
_atom_site_aniso_U_13
_atom_site_aniso_U_12
Cl01 0.0470(2) 0.0377(2) 0.0431(2) -0.00184(16) 0.00247(16) 0.00721(16)
Cl02 0.0542(2) 0.0427(2) 0.0453(2) -0.00739(17) 0.00213(18) 0.00967(17)
O003 0.0403(6) 0.0401(6) 0.0347(6) 0.0011(4) -0.0007(4) 0.0062(4)
O004 0.0401(6) 0.0371(6) 0.0407(6) 0.0024(5) -0.0004(5) 0.0071(4)
O005 0.0526(7) 0.0445(6) 0.0438(6) 0.0033(5) -0.0019(5) 0.0148(5)
O006 0.0497(7) 0.0521(7) 0.0394(6) 0.0031(5) -0.0033(5) 0.0099(5)
O007 0.0539(7) 0.0527(7) 0.0429(7) 0.0028(5) -0.0078(5) 0.0042(6)
N008 0.0369(7) 0.0372(7) 0.0394(7) 0.0013(5) -0.0005(5) 0.0027(5)
O009 0.0671(8) 0.0728(9) 0.0356(7) 0.0040(6) 0.0026(6) 0.0029(7)
N00A 0.0435(7) 0.0358(7) 0.0356(7) 0.0011(5) -0.0016(5) 0.0021(5)
C00B 0.0326(7) 0.0362(8) 0.0400(8) 0.0016(6) 0.0019(6) -0.0029(6)
C00C 0.0323(7) 0.0326(7) 0.0378(8) -0.0001(6) 0.0015(6) -0.0035(6)
C00D 0.0318(7) 0.0353(8) 0.0413(8) 0.0028(6) 0.0005(6) -0.0028(6)
C00E 0.0355(7) 0.0332(7) 0.0366(8) 0.0003(6) 0.0005(6) -0.0051(6)
C00F 0.0317(7) 0.0333(7) 0.0408(8) 0.0014(6) 0.0022(6) -0.0004(6)
C00G 0.0317(7) 0.0350(7) 0.0370(8) 0.0031(6) -0.0011(6) -0.0027(6)
C00H 0.0355(7) 0.0331(7) 0.0416(8) 0.0040(6) -0.0022(6) -0.0008(6)
C00I 0.0356(7) 0.0375(8) 0.0372(8) -0.0010(6) 0.0020(6) -0.0057(6)
C00J 0.0361(7) 0.0337(7) 0.0387(8) -0.0006(6) 0.0025(6) 0.0013(6)
C00K 0.0301(7) 0.0331(7) 0.0433(9) 0.0041(6) 0.0005(6) -0.0001(6)
C00L 0.0354(8) 0.0392(8) 0.0411(8) 0.0036(7) 0.0007(6) -0.0003(6)
C00M 0.0349(7) 0.0337(7) 0.0429(9) 0.0002(6) 0.0038(6) 0.0006(6)
C00N 0.0399(8) 0.0406(8) 0.0409(9) -0.0027(7) 0.0036(7) -0.0061(6)
C00O 0.0318(7) 0.0327(7) 0.0441(9) -0.0011(6) 0.0039(6) -0.0021(6)
C00P 0.0340(7) 0.0309(7) 0.0428(9) 0.0000(6) 0.0016(6) -0.0009(6)
C00Q 0.0344(7) 0.0329(7) 0.0422(8) -0.0034(6) 0.0040(6) -0.0035(6)
C00R 0.0365(8) 0.0410(8) 0.0360(8) 0.0016(6) 0.0011(6) -0.0030(6)
C00S 0.0348(7) 0.0375(8) 0.0438(9) 0.0007(6) 0.0010(6) -0.0037(6)
C00T 0.0376(8) 0.0405(8) 0.0426(9) 0.0003(7) -0.0012(7) -0.0007(6)
C00U 0.0364(8) 0.0358(8) 0.0447(9) 0.0008(7) 0.0033(6) 0.0036(6)
C00V 0.0377(8) 0.0403(8) 0.0453(9) -0.0004(7) -0.0007(7) -0.0027(6)
C00W 0.0467(9) 0.0412(8) 0.0338(8) 0.0008(6) -0.0038(6) 0.0028(7)
C00X 0.0356(8) 0.0382(8) 0.0436(9) 0.0041(7) -0.0002(6) 0.0040(6)
C00Y 0.0418(8) 0.0420(8) 0.0355(8) 0.0012(6) 0.0035(6) 0.0030(7)
C00Z 0.0422(9) 0.0489(9) 0.0384(9) -0.0004(7) 0.0035(7) -0.0052(7)
C010 0.0472(9) 0.0390(8) 0.0386(8) -0.0045(7) -0.0039(7) 0.0048(7)
C011 0.0369(8) 0.0450(9) 0.0416(9) 0.0037(7) -0.0021(7) 0.0044(7)
C012 0.0482(9) 0.0534(10) 0.0414(9) -0.0018(8) 0.0046(7) -0.0070(8)
C013 0.0574(10) 0.0428(9) 0.0454(10) 0.0069(7) 0.0045(8) 0.0055(8)
C014 0.0477(9) 0.0499(10) 0.0465(10) -0.0008(8) 0.0077(7) 0.0077(7)
C015 0.0522(10) 0.0387(8) 0.0517(10) -0.0036(7) 0.0061(8) 0.0026(7)
C016 0.0492(10) 0.0473(10) 0.0659(12) 0.0142(9) 0.0048(9) 0.0051(8)

loop_
_atom_type_symbol
_atom_type_description
_atom_type_scat_dispersion_real
_atom_type_scat_dispersion_imag
_atom_type_scat_source
C C 0.0033 0.0016 'International Tables Vol C Tables 4.2.6.8 and 6.1.1.4'
H H 0.0000 0.0000 'International Tables Vol C Tables 4.2.6.8 and 6.1.1.4'
Cl Cl 0.1484 0.1585 'International Tables Vol C Tables 4.2.6.8 and 6.1.1.4'
N N 0.0061 0.0033 'International Tables Vol C Tables 4.2.6.8 and 6.1.1.4'
O O 0.0106 0.0060 'International Tables Vol C Tables 4.2.6.8 and 6.1.1.4'

loop_
_geom_angle_atom_site_label_1
_geom_angle_atom_site_label_2
_geom_angle_atom_site_label_3
_geom_angle
_geom_angle_site_symmetry_1
_geom_angle_site_symmetry_3
_geom_angle_publ_flag
C00G O003 C00R 123.25(12) . . ?
C00K O004 C00L 123.01(12) . . ?
C00B N008 C010 120.86(13) . . ?
C00B N008 C011 121.80(13) . . ?
C010 N008 C011 117.27(13) . . ?
C00E N00A C00W 121.60(13) . . ?
C00E N00A C00Y 122.77(13) . . ?
C00Y N00A C00W 115.62(12) . . ?
N008 C00B C00M 121.88(14) . . ?
N008 C00B C00X 120.95(14) . . ?
C00M C00B C00X 117.16(14) . . ?
C00G C00C C00P 115.97(13) . . ?
C00G C00C C00Q 117.41(14) . . ?
C00P C00C C00Q 126.61(14) . . ?
C00O C00D C00L 117.41(14) . . ?
C00O C00D C00S 122.49(14) . . ?
C00S C00D C00L 120.09(13) . . ?
N00A C00E C00H 121.22(14) . . ?
N00A C00E C00J 121.52(14) . . ?
C00J C00E C00H 117.27(14) . . ?
C00K C00F C00O 117.74(13) . . ?
C00K C00F C00U 116.26(14) . . ?
C00U C00F C00O 126.00(14) . . ?
O003 C00G C00C 120.43(13) . . ?
C00J C00G O003 116.06(13) . . ?
C00J C00G C00C 123.51(14) . . ?
C00E C00H H00H 119.4 . . ?
C00P C00H C00E 121.16(14) . . ?
C00P C00H H00H 119.4 . . ?
C00N C00I C00R 119.53(14) . . ?
C00Q C00I C00N 122.67(14) . . ?
C00Q C00I C00R 117.80(14) . . ?
C00E C00J H00J 120.0 . . ?
C00G C00J C00E 120.04(14) . . ?
C00G C00J H00J 120.0 . . ?
O004 C00K C00F 120.11(14) . . ?
C00M C00K O004 116.15(13) . . ?
C00M C00K C00F 123.74(14) . . ?
O004 C00L C00D 118.43(13) . . ?
O005 C00L O004 115.67(14) . . ?
O005 C00L C00D 125.90(15) . . ?
C00B C00M H00M 120.3 . . ?
C00K C00M C00B 119.46(14) . . ?
C00K C00M H00M 120.3 . . ?
C00I C00N H00N 115.4 . . ?
C00Z C00N C00I 129.11(16) . . ?
C00Z C00N H00N 115.4 . . ?
C00D C00O Cl01 120.01(12) . . ?
C00D C00O C00F 123.24(14) . . ?
C00F C00O Cl01 116.74(11) . . ?
C00C C00P H00P 119.0 . . ?
C00H C00P C00C 122.04(14) . . ?
C00H C00P H00P 119.0 . . ?
C00C C00Q Cl02 116.91(12) . . ?
C00I C00Q Cl02 119.77(12) . . ?
C00I C00Q C00C 123.32(14) . . ?
O003 C00R C00I 117.72(13) . . ?
O006 C00R O003 115.66(14) . . ?
O006 C00R C00I 126.62(15) . . ?
C00D C00S H00S 115.1 . . ?
C00T C00S C00D 129.84(15) . . ?
C00T C00S H00S 115.1 . . ?
C00S C00T H00T 120.4 . . ?
C00S C00T C00V 119.11(15) . . ?
C00V C00T H00T 120.4 . . ?
C00F C00U H00U 119.2 . . ?
C00X C00U C00F 121.56(14) . . ?
C00X C00U H00U 119.2 . . ?
O007 C00V C00T 125.04(16) . . ?
O007 C00V H00V 117.5 . . ?
C00T C00V H00V 117.5 . . ?
N00A C00W H00A 109.1 . . ?
N00A C00W H00B 109.1 . . ?
N00A C00W C013 112.69(13) . . ?
H00A C00W H00B 107.8 . . ?
C013 C00W H00A 109.1 . . ?
C013 C00W H00B 109.1 . . ?
C00B C00X H00X 119.1 . . ?
C00U C00X C00B 121.82(14) . . ?
C00U C00X H00X 119.1 . . ?
N00A C00Y H00C 109.2 . . ?
N00A C00Y H00D 109.2 . . ?
N00A C00Y C015 112.04(13) . . ?
H00C C00Y H00D 107.9 . . ?
C015 C00Y H00C 109.2 . . ?
C015 C00Y H00D 109.2 . . ?
C00N C00Z H00Z 120.1 . . ?
C00N C00Z C012 119.79(16) . . ?
C012 C00Z H00Z 120.1 . . ?
N008 C010 H01A 108.8 . . ?
N008 C010 H01B 108.8 . . ?
N008 C010 C014 113.85(13) . . ?
H01A C010 H01B 107.7 . . ?
C014 C010 H01A 108.8 . . ?
C014 C010 H01B 108.8 . . ?
N008 C011 H01C 108.8 . . ?
N008 C011 H01D 108.8 . . ?
N008 C011 C016 113.95(13) . . ?
H01C C011 H01D 107.7 . . ?
C016 C011 H01C 108.8 . . ?
C016 C011 H01D 108.8 . . ?
O009 C012 C00Z 125.20(18) . . ?
O009 C012 H012 117.4 . . ?
C00Z C012 H012 117.4 . . ?
C00W C013 H01K 109.5 . . ?
C00W C013 H01L 109.5 . . ?
C00W C013 H01M 109.5 . . ?
H01K C013 H01L 109.5 . . ?
H01K C013 H01M 109.5 . . ?
H01L C013 H01M 109.5 . . ?
C010 C014 H01E 109.5 . . ?
C010 C014 H01F 109.5 . . ?
C010 C014 H01G 109.5 . . ?
H01E C014 H01F 109.5 . . ?
H01E C014 H01G 109.5 . . ?
H01F C014 H01G 109.5 . . ?
C00Y C015 H01N 109.5 . . ?
C00Y C015 H01O 109.5 . . ?
C00Y C015 H01P 109.5 . . ?
H01N C015 H01O 109.5 . . ?
H01N C015 H01P 109.5 . . ?
H01O C015 H01P 109.5 . . ?
C011 C016 H01H 109.5 . . ?
C011 C016 H01I 109.5 . . ?
C011 C016 H01J 109.5 . . ?
H01H C016 H01I 109.5 . . ?
H01H C016 H01J 109.5 . . ?
H01I C016 H01J 109.5 . . ?

loop_
_geom_bond_atom_site_label_1
_geom_bond_atom_site_label_2
_geom_bond_distance
_geom_bond_site_symmetry_2
_geom_bond_publ_flag
Cl01 C00O 1.7295(15) . ?
Cl02 C00Q 1.7303(15) . ?
O003 C00G 1.3733(17) . ?
O003 C00R 1.3823(18) . ?
O004 C00K 1.3759(17) . ?
O004 C00L 1.3804(19) . ?
O005 C00L 1.2024(18) . ?
O006 C00R 1.2045(19) . ?
O007 C00V 1.2144(19) . ?
N008 C00B 1.357(2) . ?
N008 C010 1.467(2) . ?
N008 C011 1.4703(19) . ?
O009 C012 1.215(2) . ?
N00A C00E 1.3555(19) . ?
N00A C00W 1.4671(19) . ?
N00A C00Y 1.466(2) . ?
C00B C00M 1.414(2) . ?
C00B C00X 1.429(2) . ?
C00C C00G 1.404(2) . ?
C00C C00P 1.414(2) . ?
C00C C00Q 1.415(2) . ?
C00D C00L 1.462(2) . ?
C00D C00O 1.379(2) . ?
C00D C00S 1.451(2) . ?
C00E C00H 1.430(2) . ?
C00E C00J 1.410(2) . ?
C00F C00K 1.402(2) . ?
C00F C00O 1.420(2) . ?
C00F C00U 1.411(2) . ?
C00G C00J 1.372(2) . ?
C00H H00H 0.9500 . ?
C00H C00P 1.363(2) . ?
C00I C00N 1.447(2) . ?
C00I C00Q 1.381(2) . ?
C00I C00R 1.465(2) . ?
C00J H00J 0.9500 . ?
C00K C00M 1.374(2) . ?
C00M H00M 0.9500 . ?
C00N H00N 0.9500 . ?
C00N C00Z 1.342(2) . ?
C00P H00P 0.9500 . ?
C00S H00S 0.9500 . ?
C00S C00T 1.342(2) . ?
C00T H00T 0.9500 . ?
C00T C00V 1.454(2) . ?
C00U H00U 0.9500 . ?
C00U C00X 1.357(2) . ?
C00V H00V 0.9500 . ?
C00W H00A 0.9900 . ?
C00W H00B 0.9900 . ?
C00W C013 1.518(2) . ?
C00X H00X 0.9500 . ?
C00Y H00C 0.9900 . ?
C00Y H00D 0.9900 . ?
C00Y C015 1.519(2) . ?
C00Z H00Z 0.9500 . ?
C00Z C012 1.443(2) . ?
C010 H01A 0.9900 . ?
C010 H01B 0.9900 . ?
C010 C014 1.518(2) . ?
C011 H01C 0.9900 . ?
C011 H01D 0.9900 . ?
C011 C016 1.517(2) . ?
C012 H012 0.9500 . ?
C013 H01K 0.9800 . ?
C013 H01L 0.9800 . ?
C013 H01M 0.9800 . ?
C014 H01E 0.9800 . ?
C014 H01F 0.9800 . ?
C014 H01G 0.9800 . ?
C015 H01N 0.9800 . ?
C015 H01O 0.9800 . ?
C015 H01P 0.9800 . ?
C016 H01H 0.9800 . ?
C016 H01I 0.9800 . ?
C016 H01J 0.9800 . ?

loop_
_geom_torsion_atom_site_label_1
_geom_torsion_atom_site_label_2
_geom_torsion_atom_site_label_3
_geom_torsion_atom_site_label_4
_geom_torsion
_geom_torsion_site_symmetry_1
_geom_torsion_site_symmetry_2
_geom_torsion_site_symmetry_3
_geom_torsion_site_symmetry_4
_geom_torsion_publ_flag
O003 C00G C00J C00E -179.05(12) . . . . ?
O004 C00K C00M C00B 179.67(12) . . . . ?
N008 C00B C00M C00K -179.32(14) . . . . ?
N008 C00B C00X C00U 179.40(14) . . . . ?
N00A C00E C00H C00P 179.88(14) . . . . ?
N00A C00E C00J C00G 178.94(14) . . . . ?
C00B N008 C010 C014 -75.26(19) . . . . ?
C00B N008 C011 C016 86.70(18) . . . . ?
C00C C00G C00J C00E 1.4(2) . . . . ?
C00D C00S C00T C00V 178.69(15) . . . . ?
C00E N00A C00W C013 83.54(18) . . . . ?
C00E N00A C00Y C015 88.77(18) . . . . ?
C00E C00H C00P C00C 1.1(2) . . . . ?
C00F C00K C00M C00B -0.4(2) . . . . ?
C00F C00U C00X C00B 0.2(2) . . . . ?
C00G O003 C00R O006 -177.15(13) . . . . ?
C00G O003 C00R C00I 3.0(2) . . . . ?
C00G C00C C00P C00H -0.7(2) . . . . ?
C00G C00C C00Q Cl02 -178.69(11) . . . . ?
C00G C00C C00Q C00I 0.9(2) . . . . ?
C00H C00E C00J C00G -1.0(2) . . . . ?
C00I C00N C00Z C012 -177.51(15) . . . . ?
C00J C00E C00H C00P -0.2(2) . . . . ?
C00K O004 C00L O005 177.91(13) . . . . ?
C00K O004 C00L C00D -2.8(2) . . . . ?
C00K C00F C00O Cl01 178.45(11) . . . . ?
C00K C00F C00O C00D -2.0(2) . . . . ?
C00K C00F C00U C00X -0.4(2) . . . . ?
C00L O004 C00K C00F 1.6(2) . . . . ?
C00L O004 C00K C00M -178.49(13) . . . . ?
C00L C00D C00O Cl01 -179.73(11) . . . . ?
C00L C00D C00O C00F 0.7(2) . . . . ?
C00L C00D C00S C00T -2.7(2) . . . . ?
C00M C00B C00X C00U -0.1(2) . . . . ?
C00N C00I C00Q Cl02 -1.0(2) . . . . ?
C00N C00I C00Q C00C 179.38(14) . . . . ?
C00N C00I C00R O003 178.76(13) . . . . ?
C00N C00I C00R O006 -1.1(2) . . . . ?
C00N C00Z C012 O009 172.85(17) . . . . ?
C00O C00D C00L O004 1.6(2) . . . . ?
C00O C00D C00L O005 -179.18(15) . . . . ?
C00O C00D C00S C00T 177.23(15) . . . . ?
C00O C00F C00K O004 0.9(2) . . . . ?
C00O C00F C00K C00M -179.09(14) . . . . ?
C00O C00F C00U C00X 179.14(15) . . . . ?
C00P C00C C00G O003 179.92(12) . . . . ?
C00P C00C C00G C00J -0.5(2) . . . . ?
C00P C00C C00Q Cl02 2.6(2) . . . . ?
C00P C00C C00Q C00I -177.77(14) . . . . ?
C00Q C00C C00G O003 1.1(2) . . . . ?
C00Q C00C C00G C00J -179.30(14) . . . . ?
C00Q C00C C00P C00H 177.95(14) . . . . ?
C00Q C00I C00N C00Z 178.39(16) . . . . ?
C00Q C00I C00R O003 -0.9(2) . . . . ?
C00Q C00I C00R O006 179.24(15) . . . . ?
C00R O003 C00G C00C -3.1(2) . . . . ?
C00R O003 C00G C00J 177.26(13) . . . . ?
C00R C00I C00N C00Z -1.2(2) . . . . ?
C00R C00I C00Q Cl02 178.59(11) . . . . ?
C00R C00I C00Q C00C -1.0(2) . . . . ?
C00S C00D C00L O004 -178.44(13) . . . . ?
C00S C00D C00L O005 0.7(2) . . . . ?
C00S C00D C00O Cl01 0.3(2) . . . . ?
C00S C00D C00O C00F -179.19(14) . . . . ?
C00S C00T C00V O007 -175.93(15) . . . . ?
C00U C00F C00K O004 -179.56(13) . . . . ?
C00U C00F C00K C00M 0.5(2) . . . . ?
C00U C00F C00O Cl01 -1.1(2) . . . . ?
C00U C00F C00O C00D 178.48(14) . . . . ?
C00W N00A C00E C00H 0.0(2) . . . . ?
C00W N00A C00E C00J -179.94(14) . . . . ?
C00W N00A C00Y C015 -90.56(16) . . . . ?
C00X C00B C00M C00K 0.2(2) . . . . ?
C00Y N00A C00E C00H -179.32(13) . . . . ?
C00Y N00A C00E C00J 0.8(2) . . . . ?
C00Y N00A C00W C013 -97.13(16) . . . . ?
C010 N008 C00B C00M -6.5(2) . . . . ?
C010 N008 C00B C00X 174.09(14) . . . . ?
C010 N008 C011 C016 -90.37(18) . . . . ?
C011 N008 C00B C00M 176.58(13) . . . . ?
C011 N008 C00B C00X -2.9(2) . . . . ?
C011 N008 C010 C014 101.84(16) . . . . ?
